data_7026910
loop_
_publ_author_name
'Gras, Micha\"el'
'Therrien, Bruno'
'S\"uss-Fink, Georg'
'Zava, Olivier'
'Dyson, Paul J.'

_publ_section_title
;
 Thiophenolato-bridged dinuclear arene ruthenium complexes: a new family
 of highly cytotoxic anticancer agents.
;
_journal_issue 42
_journal_name_full 'Dalton transactions (Cambridge, England : 2003)'
_journal_page_first 10305
_journal_page_last 10313
_journal_paper_doi 10.1039/c0dt00887g
_journal_volume 39
_journal_year 2010
_chemical_formula_moiety 'C30 H27 Ru2 S3, F6 P'
_chemical_formula_sum 'C30 H27 F6 P Ru2 S3'
_chemical_formula_weight 830.81
_chemical_name_systematic
;

?

;
_space_group_IT_number 15
_symmetry_cell_setting monoclinic
_symmetry_Int_Tables_number 15
_symmetry_space_group_name_Hall '-C 2yc'
_symmetry_space_group_name_H-M 'C 1 2/c 1'
_atom_sites_solution_hydrogens geom
_atom_sites_solution_primary direct
_atom_sites_solution_secondary difmap
_audit_creation_method SHELXL-97
_cell_angle_alpha 90.00
_cell_angle_beta 106.929(3)
_cell_angle_gamma 90.00
_cell_formula_units_Z 16
_cell_length_a 39.0178(15)
_cell_length_b 10.4836(3)
_cell_length_c 30.5653(13)
_cell_measurement_reflns_used 8000
_cell_measurement_temperature 173(2)
_cell_measurement_theta_max 26.00
_cell_measurement_theta_min 2.40
_cell_volume 11960.9(8)
_computing_cell_refinement 'CELL (Stoe & Cie, 2000)'
_computing_data_collection 'EXPOSE (Stoe & Cie, 2000)'
_computing_data_reduction 'INTEGRATE (Stoe & Cie, 2000)'
_computing_molecular_graphics 'ORTEP-32 (Farrugia, 1997)'
_computing_publication_material 'SHELXL-97 (Sheldrick, 1997)'
_computing_structure_refinement 'SHELXL-97 (Sheldrick, 1997)'
_computing_structure_solution 'SHELXS-97 (Sheldrick, 1990)'
_diffrn_ambient_temperature 173(2)
_diffrn_detector_area_resol_mean 0.81\%A
_diffrn_measured_fraction_theta_full 0.984
_diffrn_measured_fraction_theta_max 0.984
_diffrn_measurement_device_type 'STOE IPDS'
_diffrn_measurement_method 'phi oscillation'
_diffrn_radiation_monochromator graphite
_diffrn_radiation_source 'fine-focus sealed tube'
_diffrn_radiation_type MoK\a
_diffrn_radiation_wavelength 0.71073
_diffrn_reflns_av_R_equivalents 0.1253
_diffrn_reflns_av_sigmaI/netI 0.0876
_diffrn_reflns_limit_h_max 53
_diffrn_reflns_limit_h_min -53
_diffrn_reflns_limit_k_max 14
_diffrn_reflns_limit_k_min -14
_diffrn_reflns_limit_l_max 41
_diffrn_reflns_limit_l_min -41
_diffrn_reflns_number 98418
_diffrn_reflns_theta_full 29.28
_diffrn_reflns_theta_max 29.28
_diffrn_reflns_theta_min 1.50
_diffrn_standards_decay_% 0
_diffrn_standards_interval_time 0
_diffrn_standards_number 0
_exptl_absorpt_coefficient_mu 1.332
_exptl_absorpt_correction_type none
_exptl_crystal_colour yellow
_exptl_crystal_density_diffrn 1.845
_exptl_crystal_density_method 'not measured'
_exptl_crystal_description block
_exptl_crystal_F_000 6592
_exptl_crystal_size_max 0.23
_exptl_crystal_size_mid 0.18
_exptl_crystal_size_min 0.15
_refine_diff_density_max 1.149
_refine_diff_density_min -1.232
_refine_diff_density_rms 0.145
_refine_ls_extinction_method none
_refine_ls_goodness_of_fit_ref 1.116
_refine_ls_hydrogen_treatment constr
_refine_ls_matrix_type full
_refine_ls_number_parameters 757
_refine_ls_number_reflns 16075
_refine_ls_number_restraints 0
_refine_ls_restrained_S_all 1.116
_refine_ls_R_factor_all 0.1153
_refine_ls_R_factor_gt 0.0688
_refine_ls_shift/su_max 0.001
_refine_ls_shift/su_mean 0.000
_refine_ls_structure_factor_coef Fsqd
_refine_ls_weighting_details 'calc w=1/[\s^2^(Fo^2^)+(0.0167P)^2^+52.7472P] where P=(Fo^2^+2Fc^2^)/3'
_refine_ls_weighting_scheme calc
_refine_ls_wR_factor_gt 0.0812
_refine_ls_wR_factor_ref 0.0892
_reflns_number_gt 11044
_reflns_number_total 16075
_reflns_threshold_expression >2sigma(I)
_cod_data_source_file c0dt00887g.txt
_cod_data_source_block d:compound17
_cod_depositor_comments
;
The following automatic conversions were performed:

'_symmetry_cell_setting' value 'Monoclinic' changed to 'monoclinic'
according to /home/saulius/struct/CIF-dictionaries/cif_core.dic
dictionary named 'cif_core.dic' version 2.4.2 from 2011-04-26.

Automatic conversion script
Id: cif_fix_values 1891 2012-01-12 08:04:46Z andrius 
;
_cod_original_sg_symbol_H-M 'C 2/c'
_cod_database_code 7026910

loop_
_symmetry_equiv_pos_as_xyz
'x, y, z'
'-x, y, -z+1/2'
'x+1/2, y+1/2, z'
'-x+1/2, y+1/2, -z+1/2'
'-x, -y, -z'
'x, -y, z-1/2'
'-x+1/2, -y+1/2, -z'
'x+1/2, -y+1/2, z-1/2'

loop_
_atom_site_label
_atom_site_type_symbol
_atom_site_fract_x
_atom_site_fract_y
_atom_site_fract_z
_atom_site_U_iso_or_equiv
_atom_site_adp_type
_atom_site_occupancy
_atom_site_symmetry_multiplicity
_atom_site_calc_flag
_atom_site_refinement_flags
C1 C 0.16062(16) 0.5355(7) 0.22250(18) 0.0393(16) Uani 1 1 d .
H1 H 0.1370 0.5602 0.2090 0.047 Uiso 1 1 calc R
C2 C 0.16822(15) 0.4096(6) 0.23833(17) 0.0320(13) Uani 1 1 d .
H2 H 0.1497 0.3520 0.2362 0.038 Uiso 1 1 calc R
C3 C 0.20352(16) 0.3720(5) 0.25705(16) 0.0302(13) Uani 1 1 d .
H3 H 0.2087 0.2888 0.2675 0.036 Uiso 1 1 calc R
C4 C 0.23150(15) 0.4587(6) 0.26033(16) 0.0308(13) Uani 1 1 d .
H4 H 0.2551 0.4326 0.2726 0.037 Uiso 1 1 calc R
C5 C 0.22402(17) 0.5827(6) 0.24541(18) 0.0359(15) Uani 1 1 d .
H5 H 0.2427 0.6397 0.2476 0.043 Uiso 1 1 calc R
C6 C 0.1884(2) 0.6237(6) 0.22696(18) 0.0416(17) Uani 1 1 d .
H6 H 0.1833 0.7081 0.2179 0.050 Uiso 1 1 calc R
C7 C 0.24175(14) 0.3740(5) 0.04351(16) 0.0221(11) Uani 1 1 d .
H7 H 0.2665 0.3839 0.0533 0.027 Uiso 1 1 calc R
C8 C 0.21931(15) 0.4795(5) 0.02633(16) 0.0254(12) Uani 1 1 d .
H8 H 0.2294 0.5593 0.0249 0.030 Uiso 1 1 calc R
C9 C 0.18214(14) 0.4646(5) 0.01143(16) 0.0264(12) Uani 1 1 d .
H9 H 0.1675 0.5336 -0.0007 0.032 Uiso 1 1 calc R
C10 C 0.16711(16) 0.3451(6) 0.01484(17) 0.0304(13) Uani 1 1 d .
H10 H 0.1423 0.3364 0.0062 0.037 Uiso 1 1 calc R
C11 C 0.18873(16) 0.2383(5) 0.03102(17) 0.0286(13) Uani 1 1 d .
H11 H 0.1785 0.1586 0.0321 0.034 Uiso 1 1 calc R
C12 C 0.22625(15) 0.2544(5) 0.04565(17) 0.0266(12) Uani 1 1 d .
H12 H 0.2409 0.1846 0.0569 0.032 Uiso 1 1 calc R
C13 C 0.20177(14) 0.1416(5) 0.15380(16) 0.0212(11) Uani 1 1 d .
C14 C 0.17391(14) 0.1239(5) 0.17312(17) 0.0259(12) Uani 1 1 d .
H14 H 0.1663 0.1914 0.1877 0.031 Uiso 1 1 calc R
C15 C 0.15755(16) 0.0058(5) 0.17073(19) 0.0334(14) Uani 1 1 d .
H15 H 0.1391 -0.0058 0.1840 0.040 Uiso 1 1 calc R
C16 C 0.16836(17) -0.0944(6) 0.14891(18) 0.0381(15) Uani 1 1 d .
H16 H 0.1570 -0.1731 0.1469 0.046 Uiso 1 1 calc R
C17 C 0.19624(18) -0.0777(5) 0.12991(18) 0.0367(15) Uani 1 1 d .
H17 H 0.2036 -0.1454 0.1152 0.044 Uiso 1 1 calc R
C18 C 0.21301(16) 0.0389(5) 0.13275(17) 0.0299(12) Uani 1 1 d .
H18 H 0.2320 0.0490 0.1205 0.036 Uiso 1 1 calc R
C19 C 0.12527(13) 0.5407(5) 0.09952(15) 0.0198(10) Uani 1 1 d .
C20 C 0.09513(14) 0.5472(6) 0.11523(18) 0.0297(12) Uani 1 1 d .
H20 H 0.0907 0.4819 0.1334 0.036 Uiso 1 1 calc R
C21 C 0.07197(15) 0.6487(6) 0.1042(2) 0.0362(14) Uani 1 1 d .
H21 H 0.0524 0.6532 0.1157 0.043 Uiso 1 1 calc R
C22 C 0.07775(15) 0.7446(6) 0.0759(2) 0.0349(14) Uani 1 1 d .
H22 H 0.0619 0.8128 0.0680 0.042 Uiso 1 1 calc R
C23 C 0.10721(14) 0.7388(5) 0.05924(18) 0.0278(12) Uani 1 1 d .
H23 H 0.1111 0.8026 0.0401 0.033 Uiso 1 1 calc R
C24 C 0.13105(14) 0.6369(5) 0.07142(16) 0.0226(11) Uani 1 1 d .
H24 H 0.1510 0.6334 0.0606 0.027 Uiso 1 1 calc R
C25 C 0.26529(12) 0.5988(5) 0.14987(15) 0.0209(10) Uani 1 1 d .
C26 C 0.28941(14) 0.5364(5) 0.18593(18) 0.0265(12) Uani 1 1 d .
H26 H 0.2816 0.4729 0.2020 0.032 Uiso 1 1 calc R
C27 C 0.32559(15) 0.5704(6) 0.1978(2) 0.0336(14) Uani 1 1 d .
H27 H 0.3420 0.5286 0.2217 0.040 Uiso 1 1 calc R
C28 C 0.33712(15) 0.6660(6) 0.1741(2) 0.0356(15) Uani 1 1 d .
H28 H 0.3611 0.6903 0.1827 0.043 Uiso 1 1 calc R
C29 C 0.31286(16) 0.7249(6) 0.1377(2) 0.0372(15) Uani 1 1 d .
H29 H 0.3207 0.7869 0.1212 0.045 Uiso 1 1 calc R
C30 C 0.27685(15) 0.6926(6) 0.12565(17) 0.0290(13) Uani 1 1 d .
H30 H 0.2606 0.7337 0.1014 0.035 Uiso 1 1 calc R
C31 C 0.03017(17) 1.0854(6) 0.3674(2) 0.0429(16) Uani 1 1 d .
H31 H 0.0066 1.1070 0.3651 0.052 Uiso 1 1 calc R
C32 C 0.0561(2) 1.0946(6) 0.4096(3) 0.0531(18) Uani 1 1 d .
H32 H 0.0495 1.1173 0.4355 0.064 Uiso 1 1 calc R
C33 C 0.0909(2) 1.0703(6) 0.4128(3) 0.052(2) Uani 1 1 d .
H33 H 0.1081 1.0812 0.4408 0.062 Uiso 1 1 calc R
C34 C 0.10158(16) 1.0298(6) 0.3758(3) 0.0471(19) Uani 1 1 d .
H34 H 0.1256 1.0120 0.3791 0.057 Uiso 1 1 calc R
C35 C 0.0755(2) 1.0157(6) 0.3325(2) 0.0513(19) Uani 1 1 d .
H35 H 0.0820 0.9883 0.3071 0.062 Uiso 1 1 calc R
C36 C 0.03868(17) 1.0452(6) 0.3291(2) 0.0429(16) Uani 1 1 d .
H36 H 0.0209 1.0371 0.3013 0.052 Uiso 1 1 calc R
C37 C 0.07543(18) 0.4414(6) 0.4531(2) 0.0482(19) Uani 1 1 d .
H37 H 0.0983 0.4396 0.4737 0.058 Uiso 1 1 calc R
C38 C 0.0465(2) 0.4809(6) 0.4678(2) 0.0449(17) Uani 1 1 d .
H38 H 0.0498 0.5056 0.4980 0.054 Uiso 1 1 calc R
C39 C 0.01194(18) 0.4825(6) 0.4356(2) 0.0410(16) Uani 1 1 d .
H39 H -0.0077 0.5084 0.4449 0.049 Uiso 1 1 calc R
C40 C 0.00700(16) 0.4461(6) 0.3907(2) 0.0384(15) Uani 1 1 d .
H40 H -0.0159 0.4469 0.3701 0.046 Uiso 1 1 calc R
C41 C 0.03624(19) 0.4083(6) 0.3762(2) 0.0422(16) Uani 1 1 d .
H41 H 0.0329 0.3859 0.3458 0.051 Uiso 1 1 calc R
C42 C 0.07037(17) 0.4042(6) 0.4074(3) 0.0455(17) Uani 1 1 d .
H42 H 0.0898 0.3769 0.3980 0.055 Uiso 1 1 calc R
C43 C 0.12716(13) 0.6877(5) 0.38451(17) 0.0233(11) Uani 1 1 d .
C44 C 0.15916(15) 0.7554(6) 0.39221(19) 0.0330(14) Uani 1 1 d .
H44 H 0.1642 0.8227 0.4130 0.040 Uiso 1 1 calc R
C45 C 0.18333(15) 0.7224(7) 0.3689(2) 0.0420(17) Uani 1 1 d .
H45 H 0.2042 0.7698 0.3730 0.050 Uiso 1 1 calc R
C46 C 0.17671(16) 0.6195(7) 0.33955(19) 0.0429(17) Uani 1 1 d .
H46 H 0.1935 0.5958 0.3249 0.052 Uiso 1 1 calc R
C47 C 0.14545(16) 0.5519(6) 0.33188(18) 0.0366(14) Uani 1 1 d .
H47 H 0.1411 0.4826 0.3120 0.044 Uiso 1 1 calc R
C48 C 0.12025(14) 0.5863(6) 0.35357(17) 0.0290(12) Uani 1 1 d .
H48 H 0.0987 0.5419 0.3475 0.035 Uiso 1 1 calc R
C49 C 0.04816(16) 0.8231(5) 0.48894(18) 0.0303(13) Uani 1 1 d .
C50 C 0.02893(17) 0.7855(6) 0.5179(2) 0.0418(16) Uani 1 1 d .
H50 H 0.0062 0.7507 0.5060 0.050 Uiso 1 1 calc R
C51 C 0.04331(19) 0.7991(7) 0.5652(2) 0.052(2) Uani 1 1 d .
H51 H 0.0302 0.7732 0.5846 0.062 Uiso 1 1 calc R
C52 C 0.07667(19) 0.8506(7) 0.5828(2) 0.0473(18) Uani 1 1 d .
H52 H 0.0864 0.8581 0.6143 0.057 Uiso 1 1 calc R
C53 C 0.09606(17) 0.8918(6) 0.55413(19) 0.0390(14) Uani 1 1 d .
H53 H 0.1186 0.9280 0.5664 0.047 Uiso 1 1 calc R
C54 C 0.08201(15) 0.8791(5) 0.50713(18) 0.0303(13) Uani 1 1 d .
H54 H 0.0949 0.9076 0.4878 0.036 Uiso 1 1 calc R
C55 C -0.01371(14) 0.7319(6) 0.31383(17) 0.0275(12) Uani 1 1 d .
C56 C -0.03054(16) 0.6322(6) 0.28622(18) 0.0364(15) Uani 1 1 d .
H56 H -0.0176 0.5599 0.2832 0.044 Uiso 1 1 calc R
C57 C -0.06673(17) 0.6404(7) 0.2630(2) 0.0443(17) Uani 1 1 d .
H57 H -0.0781 0.5731 0.2447 0.053 Uiso 1 1 calc R
C58 C -0.08586(17) 0.7475(7) 0.2671(2) 0.0497(19) Uani 1 1 d .
H58 H -0.1100 0.7534 0.2508 0.060 Uiso 1 1 calc R
C59 C -0.06955(17) 0.8453(7) 0.2950(2) 0.0468(18) Uani 1 1 d .
H59 H -0.0827 0.9172 0.2979 0.056 Uiso 1 1 calc R
C60 C -0.03331(16) 0.8376(6) 0.3190(2) 0.0365(14) Uani 1 1 d .
H60 H -0.0223 0.9034 0.3385 0.044 Uiso 1 1 calc R
F1 F 0.19640(9) -0.2365(3) 0.03646(10) 0.0339(8) Uani 1 1 d .
F2 F 0.15972(8) -0.0661(3) 0.01450(12) 0.0373(8) Uani 1 1 d .
F3 F 0.15642(9) -0.2314(3) -0.03401(11) 0.0377(8) Uani 1 1 d .
F4 F 0.17922(9) -0.0405(3) -0.04740(11) 0.0428(9) Uani 1 1 d .
F5 F 0.21921(8) -0.0474(3) 0.02322(11) 0.0365(8) Uani 1 1 d .
F6 F 0.21530(9) -0.2121(3) -0.02625(11) 0.0379(8) Uani 1 1 d .
F7 F 0.07874(13) 0.2994(5) 0.27037(16) 0.0831(16) Uani 1 1 d .
F8 F 0.04639(12) 0.1297(4) 0.23733(14) 0.0639(12) Uani 1 1 d .
F9 F 0.02850(11) 0.3251(4) 0.21356(17) 0.0720(14) Uani 1 1 d .
F10 F 0.10028(10) 0.1694(4) 0.22717(17) 0.0778(15) Uani 1 1 d .
F11 F 0.08114(13) 0.3658(5) 0.2020(2) 0.0999(19) Uani 1 1 d .
F12 F 0.05022(12) 0.1897(6) 0.17004(13) 0.0847(17) Uani 1 1 d .
S1 S 0.22522(3) 0.28991(12) 0.15632(4) 0.0180(2) Uani 1 1 d .
S2 S 0.15408(3) 0.40538(13) 0.11702(4) 0.0186(2) Uani 1 1 d .
S3 S 0.21780(3) 0.57008(11) 0.13301(4) 0.0165(2) Uani 1 1 d .
S4 S 0.09849(3) 0.73207(12) 0.41834(4) 0.0192(3) Uani 1 1 d .
S5 S 0.02734(4) 0.79914(13) 0.42889(4) 0.0241(3) Uani 1 1 d .
S6 S 0.03390(3) 0.71908(13) 0.33860(4) 0.0238(3) Uani 1 1 d .
P1 P 0.18794(4) -0.13920(13) -0.00563(5) 0.0230(3) Uani 1 1 d .
P2 P 0.06444(4) 0.24637(16) 0.22009(5) 0.0348(4) Uani 1 1 d .
Ru1 Ru 0.197954(10) 0.45685(4) 0.188475(12) 0.01517(8) Uani 1 1 d .
Ru2 Ru 0.201922(10) 0.39214(4) 0.082474(12) 0.01425(8) Uani 1 1 d .
Ru3 Ru 0.059039(10) 0.90189(4) 0.382909(13) 0.02035(9) Uani 1 1 d .
Ru4 Ru 0.047674(10) 0.59696(4) 0.408142(13) 0.01916(9) Uani 1 1 d .

loop_
_atom_site_aniso_label
_atom_site_aniso_U_11
_atom_site_aniso_U_22
_atom_site_aniso_U_33
_atom_site_aniso_U_23
_atom_site_aniso_U_13
_atom_site_aniso_U_12
C1 0.034(3) 0.062(5) 0.022(3) -0.013(3) 0.009(2) 0.021(3)
C2 0.036(3) 0.041(4) 0.024(3) -0.009(3) 0.018(2) -0.008(3)
C3 0.052(4) 0.028(3) 0.015(2) 0.002(2) 0.016(2) 0.006(3)
C4 0.030(3) 0.043(4) 0.015(2) -0.005(2) -0.001(2) 0.003(3)
C5 0.045(4) 0.040(4) 0.025(3) -0.014(3) 0.015(3) -0.021(3)
C6 0.083(5) 0.023(3) 0.022(3) -0.005(2) 0.021(3) 0.013(3)
C7 0.021(3) 0.025(3) 0.022(2) -0.002(2) 0.010(2) 0.004(2)
C8 0.035(3) 0.025(3) 0.020(2) -0.002(2) 0.014(2) -0.002(2)
C9 0.033(3) 0.032(3) 0.012(2) -0.001(2) 0.004(2) 0.009(3)
C10 0.030(3) 0.039(3) 0.017(2) -0.011(2) -0.001(2) -0.007(3)
C11 0.049(4) 0.020(3) 0.022(3) -0.007(2) 0.019(3) -0.012(3)
C12 0.042(3) 0.020(3) 0.022(3) 0.002(2) 0.016(2) 0.011(2)
C13 0.027(3) 0.018(3) 0.014(2) -0.0018(18) -0.001(2) 0.000(2)
C14 0.035(3) 0.016(3) 0.027(3) -0.002(2) 0.010(2) 0.000(2)
C15 0.033(3) 0.029(3) 0.035(3) 0.006(3) 0.006(3) -0.007(3)
C16 0.059(4) 0.020(3) 0.028(3) 0.006(3) 0.000(3) -0.011(3)
C17 0.071(5) 0.015(3) 0.020(3) 0.002(2) 0.008(3) 0.009(3)
C18 0.044(3) 0.024(3) 0.022(3) 0.002(2) 0.010(2) 0.006(3)
C19 0.017(2) 0.021(3) 0.018(2) -0.004(2) 0.0012(19) 0.002(2)
C20 0.027(3) 0.033(3) 0.030(3) 0.005(2) 0.010(2) 0.002(3)
C21 0.020(3) 0.042(4) 0.050(4) -0.002(3) 0.015(3) 0.007(3)
C22 0.024(3) 0.032(3) 0.046(4) -0.003(3) 0.007(3) 0.013(3)
C23 0.029(3) 0.023(3) 0.028(3) 0.000(2) 0.003(2) 0.004(2)
C24 0.021(3) 0.023(3) 0.023(2) -0.001(2) 0.005(2) 0.003(2)
C25 0.018(2) 0.025(3) 0.019(2) -0.010(2) 0.0051(18) -0.002(2)
C26 0.023(3) 0.022(3) 0.032(3) -0.005(2) 0.005(2) -0.002(2)
C27 0.024(3) 0.039(4) 0.035(3) -0.013(3) 0.003(2) 0.003(3)
C28 0.014(3) 0.056(4) 0.038(3) -0.022(3) 0.010(2) -0.007(3)
C29 0.032(3) 0.049(4) 0.036(3) -0.013(3) 0.019(3) -0.016(3)
C30 0.027(3) 0.041(4) 0.021(3) -0.004(2) 0.009(2) -0.011(3)
C31 0.032(3) 0.025(3) 0.067(4) 0.013(3) 0.005(3) 0.003(3)
C32 0.068(5) 0.027(4) 0.059(4) -0.005(3) 0.011(4) -0.006(4)
C33 0.051(5) 0.029(4) 0.059(4) 0.008(3) -0.010(4) -0.023(3)
C34 0.024(3) 0.040(4) 0.073(5) 0.036(4) 0.008(3) -0.007(3)
C35 0.060(5) 0.047(4) 0.053(4) 0.027(3) 0.026(4) -0.002(4)
C36 0.038(4) 0.042(4) 0.043(4) 0.024(3) 0.002(3) -0.007(3)
C37 0.041(4) 0.028(4) 0.060(4) 0.024(3) -0.010(3) -0.010(3)
C38 0.067(5) 0.034(4) 0.031(3) 0.015(3) 0.010(3) -0.018(3)
C39 0.043(4) 0.026(3) 0.060(4) 0.015(3) 0.024(3) -0.007(3)
C40 0.033(3) 0.023(3) 0.051(4) 0.007(3) -0.001(3) -0.013(3)
C41 0.072(5) 0.014(3) 0.040(3) -0.002(3) 0.016(3) -0.012(3)
C42 0.039(4) 0.019(3) 0.080(5) 0.015(3) 0.019(4) 0.010(3)
C43 0.020(3) 0.028(3) 0.021(2) 0.005(2) 0.006(2) 0.007(2)
C44 0.025(3) 0.045(4) 0.029(3) -0.008(3) 0.007(2) -0.004(3)
C45 0.018(3) 0.075(5) 0.034(3) -0.003(3) 0.009(3) -0.004(3)
C46 0.028(3) 0.072(5) 0.029(3) -0.006(3) 0.008(3) 0.010(3)
C47 0.036(3) 0.050(4) 0.022(3) -0.007(3) 0.004(2) 0.006(3)
C48 0.023(3) 0.035(3) 0.025(3) -0.002(2) 0.003(2) 0.002(2)
C49 0.038(3) 0.031(3) 0.026(3) -0.006(2) 0.016(3) -0.007(3)
C50 0.043(4) 0.055(4) 0.031(3) -0.008(3) 0.017(3) -0.023(3)
C51 0.064(5) 0.071(5) 0.032(3) -0.009(3) 0.030(3) -0.031(4)
C52 0.064(5) 0.055(4) 0.023(3) -0.012(3) 0.014(3) -0.020(4)
C53 0.042(4) 0.041(4) 0.032(3) -0.005(3) 0.008(3) -0.009(3)
C54 0.035(3) 0.033(3) 0.027(3) -0.006(2) 0.016(2) -0.002(3)
C55 0.024(3) 0.038(3) 0.018(2) 0.004(2) 0.002(2) -0.005(2)
C56 0.037(4) 0.042(4) 0.026(3) 0.003(3) 0.003(3) -0.011(3)
C57 0.035(4) 0.061(5) 0.028(3) 0.005(3) -0.004(3) -0.021(3)
C58 0.023(3) 0.063(5) 0.053(4) 0.028(4) -0.006(3) -0.009(3)
C59 0.025(3) 0.044(4) 0.070(5) 0.015(4) 0.013(3) -0.001(3)
C60 0.030(3) 0.034(4) 0.043(3) 0.005(3) 0.007(3) -0.009(3)
F1 0.050(2) 0.0275(18) 0.0256(16) 0.0075(13) 0.0133(15) 0.0052(15)
F2 0.0334(19) 0.032(2) 0.054(2) -0.0024(16) 0.0243(16) 0.0046(15)
F3 0.0333(19) 0.0301(19) 0.044(2) -0.0058(15) 0.0016(15) 0.0010(15)
F4 0.042(2) 0.042(2) 0.042(2) 0.0220(17) 0.0086(16) 0.0067(17)
F5 0.0312(18) 0.0341(19) 0.0416(19) -0.0025(16) 0.0067(15) -0.0042(15)
F6 0.0352(19) 0.050(2) 0.0319(18) -0.0018(16) 0.0148(15) 0.0139(16)
F7 0.080(3) 0.079(3) 0.067(3) -0.029(3) -0.016(3) 0.012(3)
F8 0.091(3) 0.051(3) 0.059(3) 0.012(2) 0.038(2) -0.012(2)
F9 0.041(2) 0.074(3) 0.101(4) 0.033(3) 0.020(2) 0.017(2)
F10 0.032(2) 0.070(3) 0.112(4) -0.029(3) -0.009(2) 0.014(2)
F11 0.078(4) 0.071(4) 0.172(6) 0.044(4) 0.070(4) -0.010(3)
F12 0.057(3) 0.167(5) 0.027(2) -0.010(3) 0.007(2) -0.021(3)
S1 0.0200(6) 0.0174(6) 0.0167(5) -0.0014(5) 0.0055(5) 0.0010(5)
S2 0.0175(6) 0.0191(6) 0.0192(5) -0.0015(5) 0.0052(4) -0.0016(5)
S3 0.0178(6) 0.0150(7) 0.0169(5) -0.0022(4) 0.0054(5) -0.0011(5)
S4 0.0172(6) 0.0230(7) 0.0165(5) 0.0009(5) 0.0035(5) -0.0010(5)
S5 0.0229(7) 0.0277(7) 0.0233(6) -0.0007(5) 0.0094(5) -0.0026(6)
S6 0.0211(7) 0.0302(8) 0.0189(6) 0.0012(5) 0.0039(5) -0.0029(6)
P1 0.0234(7) 0.0206(7) 0.0252(7) 0.0033(5) 0.0075(6) 0.0039(5)
P2 0.0262(8) 0.0431(10) 0.0301(8) 0.0113(7) 0.0001(6) -0.0029(7)
Ru1 0.0175(2) 0.0156(2) 0.01326(16) -0.00188(15) 0.00571(14) 0.00004(16)
Ru2 0.01602(19) 0.01366(19) 0.01314(16) -0.00198(15) 0.00434(14) -0.00031(17)
Ru3 0.0151(2) 0.0195(2) 0.0243(2) 0.00743(18) 0.00240(16) -0.00211(18)
Ru4 0.0192(2) 0.0177(2) 0.01927(18) 0.00228(17) 0.00357(15) -0.00345(18)

loop_
_atom_type_symbol
_atom_type_description
_atom_type_scat_dispersion_real
_atom_type_scat_dispersion_imag
_atom_type_scat_source
C C 0.0033 0.0016 'International Tables Vol C Tables 4.2.6.8 and 6.1.1.4'
H H 0.0000 0.0000 'International Tables Vol C Tables 4.2.6.8 and 6.1.1.4'
F F 0.0171 0.0103 'International Tables Vol C Tables 4.2.6.8 and 6.1.1.4'
S S 0.1246 0.1234 'International Tables Vol C Tables 4.2.6.8 and 6.1.1.4'
P P 0.1023 0.0942 'International Tables Vol C Tables 4.2.6.8 and 6.1.1.4'
Ru Ru -1.2594 0.8363 'International Tables Vol C Tables 4.2.6.8 and 6.1.1.4'

loop_
_geom_angle_atom_site_label_1
_geom_angle_atom_site_label_2
_geom_angle_atom_site_label_3
_geom_angle
C6 C1 C2 120.5(5)
C6 C1 Ru1 72.1(3)
C2 C1 Ru1 72.9(3)
C6 C1 H1 119.8
C2 C1 H1 119.8
Ru1 C1 H1 127.3
C3 C2 C1 119.6(6)
C3 C2 Ru1 72.1(3)
C1 C2 Ru1 69.8(3)
C3 C2 H2 120.2
C1 C2 H2 120.2
Ru1 C2 H2 130.4
C2 C3 C4 120.3(5)
C2 C3 Ru1 71.6(3)
C4 C3 Ru1 70.7(3)
C2 C3 H3 119.8
C4 C3 H3 119.8
Ru1 C3 H3 130.5
C5 C4 C3 120.1(5)
C5 C4 Ru1 70.9(3)
C3 C4 Ru1 72.5(3)
C5 C4 H4 119.9
C3 C4 H4 119.9
Ru1 C4 H4 129.0
C4 C5 C6 120.6(6)
C4 C5 Ru1 72.5(3)
C6 C5 Ru1 71.9(3)
C4 C5 H5 119.7
C6 C5 H5 119.7
Ru1 C5 H5 128.1
C1 C6 C5 118.9(6)
C1 C6 Ru1 70.7(3)
C5 C6 Ru1 70.7(3)
C1 C6 H6 120.6
C5 C6 H6 120.6
Ru1 C6 H6 130.6
C12 C7 C8 119.2(5)
C12 C7 Ru2 70.9(3)
C8 C7 Ru2 71.2(3)
C12 C7 H7 120.4
C8 C7 H7 120.4
Ru2 C7 H7 129.8
C9 C8 C7 120.4(5)
C9 C8 Ru2 71.6(3)
C7 C8 Ru2 71.7(3)
C9 C8 H8 119.8
C7 C8 H8 119.8
Ru2 C8 H8 129.4
C8 C9 C10 119.6(5)
C8 C9 Ru2 71.7(3)
C10 C9 Ru2 69.8(3)
C8 C9 H9 120.2
C10 C9 H9 120.2
Ru2 C9 H9 130.9
C9 C10 C11 121.2(5)
C9 C10 Ru2 73.1(3)
C11 C10 Ru2 72.6(3)
C9 C10 H10 119.4
C11 C10 H10 119.4
Ru2 C10 H10 127.0
C10 C11 C12 118.6(5)
C10 C11 Ru2 70.1(3)
C12 C11 Ru2 71.4(3)
C10 C11 H11 120.7
C12 C11 H11 120.7
Ru2 C11 H11 130.2
C7 C12 C11 120.9(5)
C7 C12 Ru2 72.2(3)
C11 C12 Ru2 71.3(3)
C7 C12 H12 119.6
C11 C12 H12 119.6
Ru2 C12 H12 129.5
C18 C13 C14 119.0(5)
C18 C13 S1 117.7(4)
C14 C13 S1 123.3(4)
C15 C14 C13 120.1(5)
C15 C14 H14 120.0
C13 C14 H14 120.0
C16 C15 C14 120.5(6)
C16 C15 H15 119.8
C14 C15 H15 119.8
C15 C16 C17 119.7(5)
C15 C16 H16 120.1
C17 C16 H16 120.1
C18 C17 C16 120.2(5)
C18 C17 H17 119.9
C16 C17 H17 119.9
C17 C18 C13 120.6(5)
C17 C18 H18 119.7
C13 C18 H18 119.7
C24 C19 C20 118.9(5)
C24 C19 S2 124.1(4)
C20 C19 S2 117.0(4)
C21 C20 C19 120.9(5)
C21 C20 H20 119.5
C19 C20 H20 119.5
C20 C21 C22 120.0(5)
C20 C21 H21 120.0
C22 C21 H21 120.0
C23 C22 C21 120.0(5)
C23 C22 H22 120.0
C21 C22 H22 120.0
C22 C23 C24 119.7(5)
C22 C23 H23 120.1
C24 C23 H23 120.1
C19 C24 C23 120.5(5)
C19 C24 H24 119.8
C23 C24 H24 119.8
C30 C25 C26 120.6(5)
C30 C25 S3 115.8(4)
C26 C25 S3 123.6(4)
C25 C26 C27 119.1(5)
C25 C26 H26 120.5
C27 C26 H26 120.5
C28 C27 C26 120.4(5)
C28 C27 H27 119.8
C26 C27 H27 119.8
C29 C28 C27 119.6(5)
C29 C28 H28 120.2
C27 C28 H28 120.2
C28 C29 C30 120.7(6)
C28 C29 H29 119.7
C30 C29 H29 119.7
C25 C30 C29 119.6(5)
C25 C30 H30 120.2
C29 C30 H30 120.2
C36 C31 C32 121.4(6)
C36 C31 Ru3 71.4(4)
C32 C31 Ru3 71.0(4)
C36 C31 H31 119.3
C32 C31 H31 119.3
Ru3 C31 H31 131.2
C33 C32 C31 119.7(7)
C33 C32 Ru3 72.1(4)
C31 C32 Ru3 72.2(4)
C33 C32 H32 120.2
C31 C32 H32 120.2
Ru3 C32 H32 127.5
C32 C33 C34 122.2(7)
C32 C33 Ru3 71.8(4)
C34 C33 Ru3 71.5(4)
C32 C33 H33 118.9
C34 C33 H33 118.9
Ru3 C33 H33 130.6
C33 C34 C35 119.3(6)
C33 C34 Ru3 71.8(4)
C35 C34 Ru3 70.9(3)
C33 C34 H34 120.4
C35 C34 H34 120.4
Ru3 C34 H34 129.2
C34 C35 C36 118.1(7)
C34 C35 Ru3 71.3(3)
C36 C35 Ru3 71.1(3)
C34 C35 H35 120.9
C36 C35 H35 120.9
Ru3 C35 H35 128.8
C31 C36 C35 119.2(6)
C31 C36 Ru3 72.3(3)
C35 C36 Ru3 70.4(3)
C31 C36 H36 120.4
C35 C36 H36 120.4
Ru3 C36 H36 129.1
C38 C37 C42 120.6(6)
C38 C37 Ru4 71.6(4)
C42 C37 Ru4 71.6(3)
C38 C37 H37 119.7
C42 C37 H37 119.7
Ru4 C37 H37 129.6
C37 C38 C39 118.4(6)
C37 C38 Ru4 71.5(3)
C39 C38 Ru4 70.4(3)
C37 C38 H38 120.8
C39 C38 H38 120.8
Ru4 C38 H38 129.5
C40 C39 C38 121.0(6)
C40 C39 Ru4 71.9(3)
C38 C39 Ru4 71.9(3)
C40 C39 H39 119.5
C38 C39 H39 119.5
Ru4 C39 H39 129.1
C39 C40 C41 120.2(6)
C39 C40 Ru4 71.2(3)
C41 C40 Ru4 71.4(3)
C39 C40 H40 119.9
C41 C40 H40 119.9
Ru4 C40 H40 129.9
C42 C41 C40 119.9(6)
C42 C41 Ru4 72.2(4)
C40 C41 Ru4 71.4(3)
C42 C41 H41 120.1
C40 C41 H41 120.1
Ru4 C41 H41 128.6
C41 C42 C37 119.9(6)
C41 C42 Ru4 70.9(3)
C37 C42 Ru4 71.1(4)
C41 C42 H42 120.0
C37 C42 H42 120.0
Ru4 C42 H42 130.5
C48 C43 C44 119.2(5)
C48 C43 S4 124.0(4)
C44 C43 S4 116.6(4)
C45 C44 C43 119.8(6)
C45 C44 H44 120.1
C43 C44 H44 120.1
C46 C45 C44 120.4(6)
C46 C45 H45 119.8
C44 C45 H45 119.8
C47 C46 C45 120.3(6)
C47 C46 H46 119.8
C45 C46 H46 119.8
C46 C47 C48 120.3(6)
C46 C47 H47 119.9
C48 C47 H47 119.9
C47 C48 C43 119.9(5)
C47 C48 H48 120.0
C43 C48 H48 120.0
C50 C49 C54 119.5(5)
C50 C49 S5 116.7(4)
C54 C49 S5 123.8(4)
C49 C50 C51 120.4(6)
C49 C50 H50 119.8
C51 C50 H50 119.8
C52 C51 C50 119.9(6)
C52 C51 H51 120.1
C50 C51 H51 120.1
C51 C52 C53 120.5(6)
C51 C52 H52 119.7
C53 C52 H52 119.7
C52 C53 C54 120.2(6)
C52 C53 H53 119.9
C54 C53 H53 119.9
C53 C54 C49 119.5(5)
C53 C54 H54 120.2
C49 C54 H54 120.2
C60 C55 C56 119.7(5)
C60 C55 S6 123.4(4)
C56 C55 S6 116.8(5)
C55 C56 C57 119.8(6)
C55 C56 H56 120.1
C57 C56 H56 120.1
C58 C57 C56 120.3(6)
C58 C57 H57 119.9
C56 C57 H57 119.9
C59 C58 C57 120.2(6)
C59 C58 H58 119.9
C57 C58 H58 119.9
C58 C59 C60 120.2(7)
C58 C59 H59 119.9
C60 C59 H59 119.9
C55 C60 C59 119.8(6)
C55 C60 H60 120.1
C59 C60 H60 120.1
C13 S1 Ru1 111.59(17)
C13 S1 Ru2 107.15(16)
Ru1 S1 Ru2 88.17(4)
C19 S2 Ru2 114.50(17)
C19 S2 Ru1 108.14(16)
Ru2 S2 Ru1 88.48(4)
C25 S3 Ru1 113.69(17)
C25 S3 Ru2 111.61(16)
Ru1 S3 Ru2 89.67(4)
C43 S4 Ru4 113.93(18)
C43 S4 Ru3 111.05(17)
Ru4 S4 Ru3 88.96(4)
C49 S5 Ru3 112.43(19)
C49 S5 Ru4 107.8(2)
Ru3 S5 Ru4 88.58(4)
C55 S6 Ru3 112.5(2)
C55 S6 Ru4 110.50(17)
Ru3 S6 Ru4 88.67(4)
F6 P1 F1 90.42(18)
F6 P1 F4 90.34(19)
F1 P1 F4 179.2(2)
F6 P1 F5 90.88(19)
F1 P1 F5 89.72(18)
F4 P1 F5 90.08(19)
F6 P1 F2 179.0(2)
F1 P1 F2 90.01(18)
F4 P1 F2 89.24(19)
F5 P1 F2 89.99(18)
F6 P1 F3 89.64(19)
F1 P1 F3 89.81(18)
F4 P1 F3 90.38(19)
F5 P1 F3 179.3(2)
F2 P1 F3 89.50(18)
F10 P2 F7 89.9(3)
F10 P2 F8 91.2(3)
F7 P2 F8 90.8(3)
F10 P2 F11 90.8(3)
F7 P2 F11 89.7(3)
F8 P2 F11 177.9(3)
F10 P2 F12 89.3(3)
F7 P2 F12 178.6(3)
F8 P2 F12 88.1(3)
F11 P2 F12 91.4(3)
F10 P2 F9 179.2(3)
F7 P2 F9 89.3(3)
F8 P2 F9 88.9(2)
F11 P2 F9 89.0(3)
F12 P2 F9 91.5(3)
C1 Ru1 C5 67.2(2)
C1 Ru1 C6 37.2(2)
C5 Ru1 C6 37.5(2)
C1 Ru1 C4 78.9(2)
C5 Ru1 C4 36.7(2)
C6 Ru1 C4 66.7(2)
C1 Ru1 C2 37.2(2)
C5 Ru1 C2 78.7(2)
C6 Ru1 C2 66.8(2)
C4 Ru1 C2 66.2(2)
C1 Ru1 C3 66.3(2)
C5 Ru1 C3 66.2(2)
C6 Ru1 C3 78.4(2)
C4 Ru1 C3 36.8(2)
C2 Ru1 C3 36.3(2)
C1 Ru1 S3 123.54(19)
C5 Ru1 S3 95.38(15)
C6 Ru1 S3 97.23(16)
C4 Ru1 S3 118.95(16)
C2 Ru1 S3 160.69(17)
C3 Ru1 S3 155.17(16)
C1 Ru1 S1 155.0(2)
C5 Ru1 S1 127.37(17)
C6 Ru1 S1 164.3(2)
C4 Ru1 S1 102.04(15)
C2 Ru1 S1 119.98(16)
C3 Ru1 S1 99.23(14)
S3 Ru1 S1 78.28(4)
C1 Ru1 S2 96.88(16)
C5 Ru1 S2 154.12(18)
C6 Ru1 S2 118.40(18)
C4 Ru1 S2 164.35(16)
C2 Ru1 S2 101.33(15)
C3 Ru1 S2 127.71(16)
S3 Ru1 S2 76.02(4)
S1 Ru1 S2 75.44(4)
C10 Ru2 C11 37.3(2)
C10 Ru2 C12 67.0(2)
C11 Ru2 C12 37.3(2)
C10 Ru2 C9 37.2(2)
C11 Ru2 C9 67.0(2)
C12 Ru2 C9 78.67(19)
C10 Ru2 C8 66.7(2)
C11 Ru2 C8 79.09(19)
C12 Ru2 C8 66.55(19)
C9 Ru2 C8 36.71(19)
C10 Ru2 C7 79.2(2)
C11 Ru2 C7 67.1(2)
C12 Ru2 C7 36.89(19)
C9 Ru2 C7 66.60(19)
C8 Ru2 C7 37.09(18)
C10 Ru2 S3 139.95(16)
C11 Ru2 S3 174.69(14)
C12 Ru2 S3 140.56(15)
C9 Ru2 S3 108.48(15)
C8 Ru2 S3 95.61(14)
C7 Ru2 S3 108.85(14)
C10 Ru2 S2 94.64(16)
C11 Ru2 S2 107.81(15)
C12 Ru2 S2 140.04(15)
C9 Ru2 S2 108.52(14)
C8 Ru2 S2 140.20(14)
C7 Ru2 S2 173.79(14)
S3 Ru2 S2 76.04(4)
C10 Ru2 S1 138.27(16)
C11 Ru2 S1 106.68(15)
C12 Ru2 S1 94.88(14)
C9 Ru2 S1 173.28(15)
C8 Ru2 S1 141.87(14)
C7 Ru2 S1 109.26(13)
S3 Ru2 S1 77.67(4)
S2 Ru2 S1 75.21(4)
C35 Ru3 C34 37.8(2)
C35 Ru3 C32 79.5(3)
C34 Ru3 C32 66.3(3)
C35 Ru3 C36 38.5(2)
C34 Ru3 C36 68.1(2)
C32 Ru3 C36 66.5(3)
C35 Ru3 C33 66.9(3)
C34 Ru3 C33 36.7(3)
C32 Ru3 C33 36.0(3)
C36 Ru3 C33 78.4(2)
C35 Ru3 C31 67.1(3)
C34 Ru3 C31 78.4(2)
C32 Ru3 C31 36.8(2)
C36 Ru3 C31 36.3(2)
C33 Ru3 C31 65.2(2)
C35 Ru3 S5 166.2(2)
C34 Ru3 S5 150.8(2)
C32 Ru3 S5 96.0(2)
C36 Ru3 S5 127.86(18)
C33 Ru3 S5 116.5(2)
C31 Ru3 S5 101.56(18)
C35 Ru3 S6 101.2(2)
C34 Ru3 S6 129.2(2)
C32 Ru3 S6 153.2(2)
C36 Ru3 S6 97.18(19)
C33 Ru3 S6 165.9(2)
C31 Ru3 S6 118.54(17)
S5 Ru3 S6 76.90(5)
C35 Ru3 S4 116.2(2)
C34 Ru3 S4 95.40(17)
C32 Ru3 S4 127.8(2)
C36 Ru3 S4 152.94(19)
C33 Ru3 S4 101.41(19)
C31 Ru3 S4 164.59(18)
S5 Ru3 S4 76.89(5)
S6 Ru3 S4 76.33(5)
C39 Ru4 C40 36.8(2)
C39 Ru4 C41 66.8(2)
C40 Ru4 C41 37.1(2)
C39 Ru4 C37 66.8(2)
C40 Ru4 C37 78.9(2)
C41 Ru4 C37 67.0(3)
C39 Ru4 C38 37.7(2)
C40 Ru4 C38 67.3(2)
C41 Ru4 C38 79.6(2)
C37 Ru4 C38 36.9(3)
C39 Ru4 C42 78.7(2)
C40 Ru4 C42 66.5(2)
C41 Ru4 C42 36.9(2)
C37 Ru4 C42 37.2(3)
C38 Ru4 C42 67.0(3)
C39 Ru4 S4 151.21(18)
C40 Ru4 S4 167.50(19)
C41 Ru4 S4 130.40(19)
C37 Ru4 S4 96.86(17)
C38 Ru4 S4 115.93(18)
C42 Ru4 S4 102.96(17)
C39 Ru4 S6 128.99(18)
C40 Ru4 S6 102.10(16)
C41 Ru4 S6 97.04(16)
C37 Ru4 S6 152.7(2)
C38 Ru4 S6 166.49(19)
C42 Ru4 S6 117.70(19)
S4 Ru4 S6 76.25(4)
C39 Ru4 S5 94.93(18)
C40 Ru4 S5 115.29(18)
C41 Ru4 S5 150.42(19)
C37 Ru4 S5 128.8(2)
C38 Ru4 S5 100.4(2)
C42 Ru4 S5 166.0(2)
S4 Ru4 S5 76.59(5)
S6 Ru4 S5 76.02(5)

loop_
_geom_bond_atom_site_label_1
_geom_bond_atom_site_label_2
_geom_bond_distance
C1 C6 1.400(9)
C1 C2 1.407(9)
C1 Ru1 2.183(5)
C1 H1 0.9300
C2 C3 1.386(8)
C2 Ru1 2.223(5)
C2 H2 0.9300
C3 C4 1.401(8)
C3 Ru1 2.229(5)
C3 H3 0.9300
C4 C5 1.381(8)
C4 Ru1 2.205(5)
C4 H4 0.9300
C5 C6 1.408(9)
C5 Ru1 2.185(5)
C5 H5 0.9300
C6 Ru1 2.201(5)
C6 H6 0.9300
C7 C12 1.403(7)
C7 C8 1.413(7)
C7 Ru2 2.224(5)
C7 H7 0.9300
C8 C9 1.396(7)
C8 Ru2 2.219(5)
C8 H8 0.9300
C9 C10 1.400(8)
C9 Ru2 2.216(5)
C9 H9 0.9300
C10 C11 1.402(8)
C10 Ru2 2.174(5)
C10 H10 0.9300
C11 C12 1.411(8)
C11 Ru2 2.206(5)
C11 H11 0.9300
C12 Ru2 2.208(5)
C12 H12 0.9300
C13 C18 1.389(7)
C13 C14 1.392(7)
C13 S1 1.795(5)
C14 C15 1.385(7)
C14 H14 0.9300
C15 C16 1.375(8)
C15 H15 0.9300
C16 C17 1.385(9)
C16 H16 0.9300
C17 C18 1.378(8)
C17 H17 0.9300
C18 H18 0.9300
C19 C24 1.385(7)
C19 C20 1.395(7)
C19 S2 1.793(5)
C20 C21 1.373(8)
C20 H20 0.9300
C21 C22 1.388(8)
C21 H21 0.9300
C22 C23 1.387(8)
C22 H22 0.9300
C23 C24 1.394(7)
C23 H23 0.9300
C24 H24 0.9300
C25 C30 1.383(7)
C25 C26 1.387(7)
C25 S3 1.798(5)
C26 C27 1.398(7)
C26 H26 0.9300
C27 C28 1.385(8)
C27 H27 0.9300
C28 C29 1.379(9)
C28 H28 0.9300
C29 C30 1.387(7)
C29 H29 0.9300
C30 H30 0.9300
C31 C36 1.373(9)
C31 C32 1.391(9)
C31 Ru3 2.210(6)
C31 H31 0.9300
C32 C33 1.358(10)
C32 Ru3 2.195(7)
C32 H32 0.9300
C33 C34 1.382(10)
C33 Ru3 2.198(6)
C33 H33 0.9300
C34 C35 1.421(9)
C34 Ru3 2.194(6)
C34 H34 0.9300
C35 C36 1.445(9)
C35 Ru3 2.189(6)
C35 H35 0.9300
C36 Ru3 2.198(6)
C36 H36 0.9300
C37 C38 1.394(10)
C37 C42 1.409(10)
C37 Ru4 2.204(6)
C37 H37 0.9300
C38 C39 1.418(9)
C38 Ru4 2.204(6)
C38 H38 0.9300
C39 C40 1.383(9)
C39 Ru4 2.185(6)
C39 H39 0.9300
C40 C41 1.397(9)
C40 Ru4 2.193(6)
C40 H40 0.9300
C41 C42 1.394(9)
C41 Ru4 2.193(6)
C41 H41 0.9300
C42 Ru4 2.210(6)
C42 H42 0.9300
C43 C48 1.396(7)
C43 C44 1.396(7)
C43 S4 1.792(5)
C44 C45 1.381(8)
C44 H44 0.9300
C45 C46 1.379(9)
C45 H45 0.9300
C46 C47 1.371(9)
C46 H46 0.9300
C47 C48 1.384(7)
C47 H47 0.9300
C48 H48 0.9300
C49 C50 1.375(7)
C49 C54 1.404(8)
C49 S5 1.796(6)
C50 C51 1.396(8)
C50 H50 0.9300
C51 C52 1.367(9)
C51 H51 0.9300
C52 C53 1.382(8)
C52 H52 0.9300
C53 C54 1.387(7)
C53 H53 0.9300
C54 H54 0.9300
C55 C60 1.382(8)
C55 C56 1.383(8)
C55 S6 1.795(5)
C56 C57 1.386(8)
C56 H56 0.9300
C57 C58 1.374(10)
C57 H57 0.9300
C58 C59 1.367(10)
C58 H58 0.9300
C59 C60 1.393(8)
C59 H59 0.9300
C60 H60 0.9300
F1 P1 1.599(3)
F2 P1 1.604(3)
F3 P1 1.605(3)
F4 P1 1.601(3)
F5 P1 1.602(3)
F6 P1 1.585(3)
F7 P2 1.576(4)
F8 P2 1.576(4)
F9 P2 1.589(4)
F10 P2 1.574(4)
F11 P2 1.583(4)
F12 P2 1.583(4)
S1 Ru1 2.4019(13)
S1 Ru2 2.4239(12)
S2 Ru2 2.4014(12)
S2 Ru1 2.4112(12)
S3 Ru1 2.3764(12)
S3 Ru2 2.3858(12)
S4 Ru4 2.3823(13)
S4 Ru3 2.3961(13)
S5 Ru3 2.3828(13)
S5 Ru4 2.4119(14)
S6 Ru3 2.3866(14)
S6 Ru4 2.4043(13)

loop_
_geom_torsion_atom_site_label_1
_geom_torsion_atom_site_label_2
_geom_torsion_atom_site_label_3
_geom_torsion_atom_site_label_4
_geom_torsion
C6 C1 C2 C3 -2.2(7)
Ru1 C1 C2 C3 54.2(4)
C6 C1 C2 Ru1 -56.3(4)
C1 C2 C3 C4 0.1(7)
Ru1 C2 C3 C4 53.3(4)
C1 C2 C3 Ru1 -53.1(4)
C2 C3 C4 C5 0.8(7)
Ru1 C3 C4 C5 54.5(4)
C2 C3 C4 Ru1 -53.7(4)
C3 C4 C5 C6 0.3(8)
Ru1 C4 C5 C6 55.6(5)
C3 C4 C5 Ru1 -55.3(4)
C2 C1 C6 C5 3.2(8)
Ru1 C1 C6 C5 -53.6(4)
C2 C1 C6 Ru1 56.8(4)
C4 C5 C6 C1 -2.2(8)
Ru1 C5 C6 C1 53.6(4)
C4 C5 C6 Ru1 -55.8(5)
C12 C7 C8 C9 -0.3(7)
Ru2 C7 C8 C9 -54.5(4)
C12 C7 C8 Ru2 54.2(4)
C7 C8 C9 C10 1.8(7)
Ru2 C8 C9 C10 -52.7(4)
C7 C8 C9 Ru2 54.5(4)
C8 C9 C10 C11 -3.0(7)
Ru2 C9 C10 C11 -56.6(4)
C8 C9 C10 Ru2 53.6(4)
C9 C10 C11 C12 2.5(7)
Ru2 C10 C11 C12 -54.3(4)
C9 C10 C11 Ru2 56.8(4)
C8 C7 C12 C11 -0.2(7)
Ru2 C7 C12 C11 54.2(4)
C8 C7 C12 Ru2 -54.3(4)
C10 C11 C12 C7 -0.9(7)
Ru2 C11 C12 C7 -54.6(4)
C10 C11 C12 Ru2 53.7(4)
C18 C13 C14 C15 -0.8(8)
S1 C13 C14 C15 -178.6(4)
C13 C14 C15 C16 -0.7(8)
C14 C15 C16 C17 1.2(8)
C15 C16 C17 C18 -0.2(8)
C16 C17 C18 C13 -1.3(8)
C14 C13 C18 C17 1.7(8)
S1 C13 C18 C17 179.7(4)
C24 C19 C20 C21 -1.8(8)
S2 C19 C20 C21 178.8(4)
C19 C20 C21 C22 2.1(9)
C20 C21 C22 C23 -1.0(9)
C21 C22 C23 C24 -0.5(8)
C20 C19 C24 C23 0.3(7)
S2 C19 C24 C23 179.7(4)
C22 C23 C24 C19 0.8(8)
C30 C25 C26 C27 0.6(8)
S3 C25 C26 C27 -176.7(4)
C25 C26 C27 C28 0.7(8)
C26 C27 C28 C29 -2.1(8)
C27 C28 C29 C30 2.3(9)
C26 C25 C30 C29 -0.4(8)
S3 C25 C30 C29 177.1(4)
C28 C29 C30 C25 -1.1(8)
C36 C31 C32 C33 3.7(10)
Ru3 C31 C32 C33 56.4(6)
C36 C31 C32 Ru3 -52.7(6)
C31 C32 C33 C34 -3.4(10)
Ru3 C32 C33 C34 53.0(6)
C31 C32 C33 Ru3 -56.4(6)
C32 C33 C34 C35 1.4(10)
Ru3 C33 C34 C35 54.6(5)
C32 C33 C34 Ru3 -53.2(6)
C33 C34 C35 C36 0.3(9)
Ru3 C34 C35 C36 55.3(5)
C33 C34 C35 Ru3 -55.1(5)
C32 C31 C36 C35 -2.0(9)
Ru3 C31 C36 C35 -54.5(5)
C32 C31 C36 Ru3 52.5(6)
C34 C35 C36 C31 0.0(9)
Ru3 C35 C36 C31 55.4(5)
C34 C35 C36 Ru3 -55.4(5)
C42 C37 C38 C39 0.1(9)
Ru4 C37 C38 C39 54.4(5)
C42 C37 C38 Ru4 -54.3(5)
C37 C38 C39 C40 -0.2(9)
Ru4 C38 C39 C40 54.8(5)
C37 C38 C39 Ru4 -54.9(5)
C38 C39 C40 C41 -0.7(9)
Ru4 C39 C40 C41 54.1(5)
C38 C39 C40 Ru4 -54.7(5)
C39 C40 C41 C42 1.6(9)
Ru4 C40 C41 C42 55.6(5)
C39 C40 C41 Ru4 -54.0(5)
C40 C41 C42 C37 -1.7(9)
Ru4 C41 C42 C37 53.6(5)
C40 C41 C42 Ru4 -55.2(5)
C38 C37 C42 C41 0.9(9)
Ru4 C37 C42 C41 -53.4(5)
C38 C37 C42 Ru4 54.3(5)
C48 C43 C44 C45 0.6(8)
S4 C43 C44 C45 177.0(5)
C43 C44 C45 C46 -2.8(9)
C44 C45 C46 C47 2.5(10)
C45 C46 C47 C48 0.0(9)
C46 C47 C48 C43 -2.1(9)
C44 C43 C48 C47 1.8(8)
S4 C43 C48 C47 -174.3(4)
C54 C49 C50 C51 -2.0(10)
S5 C49 C50 C51 179.2(6)
C49 C50 C51 C52 0.3(11)
C50 C51 C52 C53 1.3(12)
C51 C52 C53 C54 -1.0(11)
C52 C53 C54 C49 -0.7(10)
C50 C49 C54 C53 2.2(9)
S5 C49 C54 C53 -179.0(5)
C60 C55 C56 C57 1.6(8)
S6 C55 C56 C57 -174.8(4)
C55 C56 C57 C58 0.5(9)
C56 C57 C58 C59 -1.7(10)
C57 C58 C59 C60 0.8(10)
C56 C55 C60 C59 -2.6(8)
S6 C55 C60 C59 173.6(5)
C58 C59 C60 C55 1.4(9)
C18 C13 S1 Ru1 175.2(3)
C14 C13 S1 Ru1 -6.9(5)
C18 C13 S1 Ru2 80.3(4)
C14 C13 S1 Ru2 -101.9(4)
C24 C19 S2 Ru2 -5.1(5)
C20 C19 S2 Ru2 174.3(3)
C24 C19 S2 Ru1 91.7(4)
C20 C19 S2 Ru1 -88.9(4)
C30 C25 S3 Ru1 -162.7(3)
C26 C25 S3 Ru1 14.8(5)
C30 C25 S3 Ru2 97.7(4)
C26 C25 S3 Ru2 -84.8(4)
C48 C43 S4 Ru4 2.2(5)
C44 C43 S4 Ru4 -174.0(4)
C48 C43 S4 Ru3 -96.4(4)
C44 C43 S4 Ru3 87.4(4)
C50 C49 S5 Ru3 169.8(4)
C54 C49 S5 Ru3 -9.1(6)
C50 C49 S5 Ru4 -94.2(5)
C54 C49 S5 Ru4 86.9(5)
C60 C55 S6 Ru3 1.6(5)
C56 C55 S6 Ru3 177.9(4)
C60 C55 S6 Ru4 98.9(5)
C56 C55 S6 Ru4 -84.8(4)
C6 C1 Ru1 C5 29.5(3)
C2 C1 Ru1 C5 -101.5(4)
C2 C1 Ru1 C6 -131.1(5)
C6 C1 Ru1 C4 66.0(4)
C2 C1 Ru1 C4 -65.1(3)
C6 C1 Ru1 C2 131.1(5)
C6 C1 Ru1 C3 102.4(4)
C2 C1 Ru1 C3 -28.6(3)
C6 C1 Ru1 S3 -51.5(4)
C2 C1 Ru1 S3 177.5(3)
C6 C1 Ru1 S1 160.7(3)
C2 C1 Ru1 S1 29.6(6)
C6 C1 Ru1 S2 -129.3(3)
C2 C1 Ru1 S2 99.7(3)
C4 C5 Ru1 C1 102.3(4)
C6 C5 Ru1 C1 -29.4(4)
C4 C5 Ru1 C6 131.7(5)
C6 C5 Ru1 C4 -131.7(5)
C4 C5 Ru1 C2 65.1(4)
C6 C5 Ru1 C2 -66.6(4)
C4 C5 Ru1 C3 29.2(3)
C6 C5 Ru1 C3 -102.4(4)
C4 C5 Ru1 S3 -133.4(3)
C6 C5 Ru1 S3 94.9(3)
C4 C5 Ru1 S1 -54.1(4)
C6 C5 Ru1 S1 174.2(3)
C4 C5 Ru1 S2 157.8(3)
C6 C5 Ru1 S2 26.1(6)
C5 C6 Ru1 C1 131.7(5)
C1 C6 Ru1 C5 -131.7(5)
C1 C6 Ru1 C4 -102.6(4)
C5 C6 Ru1 C4 29.0(3)
C1 C6 Ru1 C2 -29.8(3)
C5 C6 Ru1 C2 101.9(4)
C1 C6 Ru1 C3 -65.9(4)
C5 C6 Ru1 C3 65.8(4)
C1 C6 Ru1 S3 138.9(3)
C5 C6 Ru1 S3 -89.4(3)
C1 C6 Ru1 S1 -148.9(5)
C5 C6 Ru1 S1 -17.2(8)
C1 C6 Ru1 S2 60.9(4)
C5 C6 Ru1 S2 -167.4(3)
C5 C4 Ru1 C1 -66.6(4)
C3 C4 Ru1 C1 65.2(4)
C3 C4 Ru1 C5 131.8(5)
C5 C4 Ru1 C6 -29.6(4)
C3 C4 Ru1 C6 102.2(4)
C5 C4 Ru1 C2 -103.5(4)
C3 C4 Ru1 C2 28.3(3)
C5 C4 Ru1 C3 -131.8(5)
C5 C4 Ru1 S3 55.7(4)
C3 C4 Ru1 S3 -172.5(3)
C5 C4 Ru1 S1 138.8(3)
C3 C4 Ru1 S1 -89.4(3)
C5 C4 Ru1 S2 -142.2(5)
C3 C4 Ru1 S2 -10.4(8)
C3 C2 Ru1 C1 -132.2(5)
C3 C2 Ru1 C5 -65.0(4)
C1 C2 Ru1 C5 67.1(4)
C3 C2 Ru1 C6 -102.4(4)
C1 C2 Ru1 C6 29.8(3)
C3 C2 Ru1 C4 -28.7(3)
C1 C2 Ru1 C4 103.4(4)
C1 C2 Ru1 C3 132.2(5)
C3 C2 Ru1 S3 -138.6(4)
C1 C2 Ru1 S3 -6.4(7)
C3 C2 Ru1 S1 61.8(4)
C1 C2 Ru1 S1 -166.1(3)
C3 C2 Ru1 S2 141.4(3)
C1 C2 Ru1 S2 -86.5(3)
C2 C3 Ru1 C1 29.3(4)
C4 C3 Ru1 C1 -103.5(4)
C2 C3 Ru1 C5 103.7(4)
C4 C3 Ru1 C5 -29.1(3)
C2 C3 Ru1 C6 66.4(4)
C4 C3 Ru1 C6 -66.4(4)
C2 C3 Ru1 C4 132.8(5)
C4 C3 Ru1 C2 -132.8(5)
C2 C3 Ru1 S3 148.6(3)
C4 C3 Ru1 S3 15.8(6)
C2 C3 Ru1 S1 -129.4(3)
C4 C3 Ru1 S1 97.8(3)
C2 C3 Ru1 S2 -50.7(4)
C4 C3 Ru1 S2 176.5(3)
C25 S3 Ru1 C1 117.6(3)
Ru2 S3 Ru1 C1 -128.9(2)
C25 S3 Ru1 C5 51.4(3)
Ru2 S3 Ru1 C5 164.93(18)
C25 S3 Ru1 C6 89.0(3)
Ru2 S3 Ru1 C6 -157.42(19)
C25 S3 Ru1 C4 21.7(3)
Ru2 S3 Ru1 C4 135.24(18)
C25 S3 Ru1 C2 122.2(5)
Ru2 S3 Ru1 C2 -124.2(4)
C25 S3 Ru1 C3 11.0(4)
Ru2 S3 Ru1 C3 124.5(3)
C25 S3 Ru1 S1 -75.72(18)
Ru2 S3 Ru1 S1 37.84(4)
C25 S3 Ru1 S2 -153.42(18)
Ru2 S3 Ru1 S2 -39.87(4)
C13 S1 Ru1 C1 8.2(4)
Ru2 S1 Ru1 C1 115.9(4)
C13 S1 Ru1 C5 127.3(3)
Ru2 S1 Ru1 C5 -125.0(2)
C13 S1 Ru1 C6 140.3(6)
Ru2 S1 Ru1 C6 -111.9(6)
C13 S1 Ru1 C4 97.6(2)
Ru2 S1 Ru1 C4 -154.63(16)
C13 S1 Ru1 C2 28.3(2)
Ru2 S1 Ru1 C2 136.09(17)
C13 S1 Ru1 C3 60.2(2)
Ru2 S1 Ru1 C3 167.97(16)
C13 S1 Ru1 S3 -144.90(17)
Ru2 S1 Ru1 S3 -37.16(4)
C13 S1 Ru1 S2 -66.50(17)
Ru2 S1 Ru1 S2 41.25(4)
C19 S2 Ru1 C1 47.2(3)
Ru2 S2 Ru1 C1 162.5(2)
C19 S2 Ru1 C5 -2.7(4)
Ru2 S2 Ru1 C5 112.6(3)
C19 S2 Ru1 C6 15.0(3)
Ru2 S2 Ru1 C6 130.3(2)
C19 S2 Ru1 C4 120.3(6)
Ru2 S2 Ru1 C4 -124.3(6)
C19 S2 Ru1 C2 84.6(2)
Ru2 S2 Ru1 C2 -160.03(17)
C19 S2 Ru1 C3 112.5(2)
Ru2 S2 Ru1 C3 -132.21(18)
C19 S2 Ru1 S3 -75.76(18)
Ru2 S2 Ru1 S3 39.57(4)
C19 S2 Ru1 S1 -157.04(18)
Ru2 S2 Ru1 S1 -41.71(4)
C9 C10 Ru2 C11 -131.6(5)
C9 C10 Ru2 C12 -101.9(4)
C11 C10 Ru2 C12 29.7(3)
C11 C10 Ru2 C9 131.6(5)
C9 C10 Ru2 C8 -28.7(3)
C11 C10 Ru2 C8 102.9(4)
C9 C10 Ru2 C7 -65.4(3)
C11 C10 Ru2 C7 66.2(3)
C9 C10 Ru2 S3 41.1(4)
C11 C10 Ru2 S3 172.7(2)
C9 C10 Ru2 S2 114.9(3)
C11 C10 Ru2 S2 -113.5(3)
C9 C10 Ru2 S1 -172.2(2)
C11 C10 Ru2 S1 -40.6(4)
C12 C11 Ru2 C10 131.2(5)
C10 C11 Ru2 C12 -131.2(5)
C10 C11 Ru2 C9 -29.4(3)
C12 C11 Ru2 C9 101.8(3)
C10 C11 Ru2 C8 -65.8(3)
C12 C11 Ru2 C8 65.4(3)
C10 C11 Ru2 C7 -102.6(4)
C12 C11 Ru2 C7 28.6(3)
C10 C11 Ru2 S2 73.7(3)
C12 C11 Ru2 S2 -155.1(3)
C10 C11 Ru2 S1 153.1(3)
C12 C11 Ru2 S1 -75.7(3)
C7 C12 Ru2 C10 103.0(3)
C11 C12 Ru2 C10 -29.7(3)
C7 C12 Ru2 C11 132.7(5)
C7 C12 Ru2 C9 65.9(3)
C11 C12 Ru2 C9 -66.8(3)
C7 C12 Ru2 C8 29.5(3)
C11 C12 Ru2 C8 -103.3(3)
C11 C12 Ru2 C7 -132.7(5)
C7 C12 Ru2 S3 -39.5(4)
C11 C12 Ru2 S3 -172.2(2)
C7 C12 Ru2 S2 171.3(2)
C11 C12 Ru2 S2 38.6(4)
C7 C12 Ru2 S1 -116.0(3)
C11 C12 Ru2 S1 111.3(3)
C8 C9 Ru2 C10 -132.5(5)
C8 C9 Ru2 C11 -103.0(3)
C10 C9 Ru2 C11 29.5(3)
C8 C9 Ru2 C12 -65.8(3)
C10 C9 Ru2 C12 66.7(3)
C10 C9 Ru2 C8 132.5(5)
C8 C9 Ru2 C7 -29.1(3)
C10 C9 Ru2 C7 103.4(4)
C8 C9 Ru2 S3 74.0(3)
C10 C9 Ru2 S3 -153.5(3)
C8 C9 Ru2 S2 155.0(3)
C10 C9 Ru2 S2 -72.5(3)
C9 C8 Ru2 C10 29.0(3)
C7 C8 Ru2 C10 -103.2(3)
C9 C8 Ru2 C11 66.0(3)
C7 C8 Ru2 C11 -66.2(3)
C9 C8 Ru2 C12 102.9(4)
C7 C8 Ru2 C12 -29.3(3)
C7 C8 Ru2 C9 -132.2(5)
C9 C8 Ru2 C7 132.2(5)
C9 C8 Ru2 S3 -113.7(3)
C7 C8 Ru2 S3 114.1(3)
C9 C8 Ru2 S2 -38.8(4)
C7 C8 Ru2 S2 -171.0(2)
C9 C8 Ru2 S1 169.2(2)
C7 C8 Ru2 S1 36.9(4)
C12 C7 Ru2 C10 -65.9(3)
C8 C7 Ru2 C10 65.6(3)
C12 C7 Ru2 C11 -28.9(3)
C8 C7 Ru2 C11 102.6(3)
C8 C7 Ru2 C12 131.5(5)
C12 C7 Ru2 C9 -102.7(3)
C8 C7 Ru2 C9 28.8(3)
C12 C7 Ru2 C8 -131.5(5)
C12 C7 Ru2 S3 154.7(3)
C8 C7 Ru2 S3 -73.7(3)
C12 C7 Ru2 S1 71.6(3)
C8 C7 Ru2 S1 -156.8(3)
C25 S3 Ru2 C10 -124.1(3)
Ru1 S3 Ru2 C10 120.5(2)
C25 S3 Ru2 C12 -4.7(3)
Ru1 S3 Ru2 C12 -120.2(2)
C25 S3 Ru2 C9 -99.3(2)
Ru1 S3 Ru2 C9 145.24(15)
C25 S3 Ru2 C8 -64.0(2)
Ru1 S3 Ru2 C8 -179.50(14)
C25 S3 Ru2 C7 -28.5(2)
Ru1 S3 Ru2 C7 -143.93(14)
C25 S3 Ru2 S2 155.52(19)
Ru1 S3 Ru2 S2 40.06(4)
C25 S3 Ru2 S1 77.92(19)
Ru1 S3 Ru2 S1 -37.53(4)
C19 S2 Ru2 C10 -70.6(2)
Ru1 S2 Ru2 C10 -179.85(16)
C19 S2 Ru2 C11 -106.3(2)
Ru1 S2 Ru2 C11 144.42(16)
C19 S2 Ru2 C12 -129.7(3)
Ru1 S2 Ru2 C12 121.1(2)
C19 S2 Ru2 C9 -35.3(2)
Ru1 S2 Ru2 C9 -144.53(16)
C19 S2 Ru2 C8 -12.0(3)
Ru1 S2 Ru2 C8 -121.3(2)
C19 S2 Ru2 S3 69.89(17)
Ru1 S2 Ru2 S3 -39.38(4)
C19 S2 Ru2 S1 150.58(18)
Ru1 S2 Ru2 S1 41.30(4)
C13 S1 Ru2 C10 -9.6(3)
Ru1 S1 Ru2 C10 -121.7(2)
C13 S1 Ru2 C11 -34.0(2)
Ru1 S1 Ru2 C11 -146.05(16)
C13 S1 Ru2 C12 -70.1(2)
Ru1 S1 Ru2 C12 177.87(15)
C13 S1 Ru2 C8 -127.5(3)
Ru1 S1 Ru2 C8 120.4(2)
C13 S1 Ru2 C7 -105.0(2)
Ru1 S1 Ru2 C7 142.99(14)
C13 S1 Ru2 S3 149.14(18)
Ru1 S1 Ru2 S3 37.09(4)
C13 S1 Ru2 S2 70.55(18)
Ru1 S1 Ru2 S2 -41.50(4)
C36 C35 Ru3 C34 -129.9(7)
C34 C35 Ru3 C32 64.6(4)
C36 C35 Ru3 C32 -65.3(4)
C34 C35 Ru3 C36 129.9(7)
C34 C35 Ru3 C33 29.2(4)
C36 C35 Ru3 C33 -100.7(5)
C34 C35 Ru3 C31 100.9(5)
C36 C35 Ru3 C31 -29.0(4)
C34 C35 Ru3 S5 136.5(8)
C36 C35 Ru3 S5 6.6(12)
C34 C35 Ru3 S6 -142.6(4)
C36 C35 Ru3 S6 87.4(4)
C34 C35 Ru3 S4 -62.5(5)
C36 C35 Ru3 S4 167.6(3)
C33 C34 Ru3 C35 131.2(6)
C33 C34 Ru3 C32 27.2(4)
C35 C34 Ru3 C32 -104.0(5)
C33 C34 Ru3 C36 100.3(4)
C35 C34 Ru3 C36 -30.9(4)
C35 C34 Ru3 C33 -131.2(6)
C33 C34 Ru3 C31 63.8(4)
C35 C34 Ru3 C31 -67.4(4)
C33 C34 Ru3 S5 -29.2(6)
C35 C34 Ru3 S5 -160.4(4)
C33 C34 Ru3 S6 -178.6(3)
C35 C34 Ru3 S6 50.2(5)
C33 C34 Ru3 S4 -101.9(4)
C35 C34 Ru3 S4 126.9(4)
C33 C32 Ru3 C35 -65.0(5)
C31 C32 Ru3 C35 65.5(4)
C33 C32 Ru3 C34 -27.7(4)
C31 C32 Ru3 C34 102.8(5)
C33 C32 Ru3 C36 -103.0(5)
C31 C32 Ru3 C36 27.5(4)
C31 C32 Ru3 C33 130.5(7)
C33 C32 Ru3 C31 -130.5(7)
C33 C32 Ru3 S5 128.2(4)
C31 C32 Ru3 S5 -101.3(4)
C33 C32 Ru3 S6 -159.2(4)
C31 C32 Ru3 S6 -28.6(7)
C33 C32 Ru3 S4 50.1(5)
C31 C32 Ru3 S4 -179.3(3)
C31 C36 Ru3 C35 -131.0(6)
C31 C36 Ru3 C34 -100.6(4)
C35 C36 Ru3 C34 30.5(4)
C31 C36 Ru3 C32 -27.9(4)
C35 C36 Ru3 C32 103.1(5)
C31 C36 Ru3 C33 -63.7(4)
C35 C36 Ru3 C33 67.3(5)
C35 C36 Ru3 C31 131.0(6)
C31 C36 Ru3 S5 51.0(4)
C35 C36 Ru3 S5 -178.0(3)
C31 C36 Ru3 S6 129.9(4)
C35 C36 Ru3 S6 -99.0(4)
C31 C36 Ru3 S4 -156.1(3)
C35 C36 Ru3 S4 -25.1(7)
C32 C33 Ru3 C35 104.4(5)
C34 C33 Ru3 C35 -30.1(4)
C32 C33 Ru3 C34 134.6(6)
C34 C33 Ru3 C32 -134.6(6)
C32 C33 Ru3 C36 65.8(5)
C34 C33 Ru3 C36 -68.7(4)
C32 C33 Ru3 C31 30.1(4)
C34 C33 Ru3 C31 -104.5(4)
C32 C33 Ru3 S5 -60.9(5)
C34 C33 Ru3 S5 164.6(3)
C32 C33 Ru3 S6 138.9(7)
C34 C33 Ru3 S6 4.4(10)
C32 C33 Ru3 S4 -141.8(4)
C34 C33 Ru3 S4 83.7(4)
C36 C31 Ru3 C35 30.6(4)
C32 C31 Ru3 C35 -103.6(5)
C36 C31 Ru3 C34 68.6(4)
C32 C31 Ru3 C34 -65.7(5)
C36 C31 Ru3 C32 134.2(6)
C32 C31 Ru3 C36 -134.2(6)
C36 C31 Ru3 C33 104.8(4)
C32 C31 Ru3 C33 -29.5(4)
C36 C31 Ru3 S5 -141.2(4)
C32 C31 Ru3 S5 84.5(4)
C36 C31 Ru3 S6 -60.0(4)
C32 C31 Ru3 S6 165.8(4)
C36 C31 Ru3 S4 136.2(6)
C32 C31 Ru3 S4 1.9(9)
C49 S5 Ru3 C35 -127.7(9)
Ru4 S5 Ru3 C35 123.6(9)
C49 S5 Ru3 C34 -7.6(4)
Ru4 S5 Ru3 C34 -116.3(4)
C49 S5 Ru3 C32 -57.7(3)
Ru4 S5 Ru3 C32 -166.4(2)
C49 S5 Ru3 C36 -122.5(3)
Ru4 S5 Ru3 C36 128.8(2)
C49 S5 Ru3 C33 -26.6(3)
Ru4 S5 Ru3 C33 -135.3(2)
C49 S5 Ru3 C31 -94.5(3)
Ru4 S5 Ru3 C31 156.73(18)
C49 S5 Ru3 S6 148.5(2)
Ru4 S5 Ru3 S6 39.79(4)
C49 S5 Ru3 S4 69.8(2)
Ru4 S5 Ru3 S4 -38.96(4)
C55 S6 Ru3 C35 -94.3(3)
Ru4 S6 Ru3 C35 154.0(2)
C55 S6 Ru3 C34 -123.0(3)
Ru4 S6 Ru3 C34 125.3(2)
C55 S6 Ru3 C32 -5.4(5)
Ru4 S6 Ru3 C32 -117.0(4)
C55 S6 Ru3 C36 -55.5(3)
Ru4 S6 Ru3 C36 -167.23(18)
C55 S6 Ru3 C33 -126.4(8)
Ru4 S6 Ru3 C33 121.9(8)
C55 S6 Ru3 C31 -24.4(3)
Ru4 S6 Ru3 C31 -136.1(2)
C55 S6 Ru3 S5 71.75(19)
Ru4 S6 Ru3 S5 -39.94(4)
C55 S6 Ru3 S4 151.20(19)
Ru4 S6 Ru3 S4 39.51(4)
C43 S4 Ru3 C35 -20.6(3)
Ru4 S4 Ru3 C35 -135.9(2)
C43 S4 Ru3 C34 -53.7(3)
Ru4 S4 Ru3 C34 -169.0(2)
C43 S4 Ru3 C32 -117.7(3)
Ru4 S4 Ru3 C32 126.9(3)
C43 S4 Ru3 C36 -3.5(4)
Ru4 S4 Ru3 C36 -118.8(4)
C43 S4 Ru3 C33 -90.3(3)
Ru4 S4 Ru3 C33 154.4(2)
C43 S4 Ru3 C31 -119.2(7)
Ru4 S4 Ru3 C31 125.5(7)
C43 S4 Ru3 S5 154.9(2)
Ru4 S4 Ru3 S5 39.53(4)
C43 S4 Ru3 S6 75.39(19)
Ru4 S4 Ru3 S6 -39.94(4)
C38 C39 Ru4 C40 132.5(6)
C40 C39 Ru4 C41 -29.0(4)
C38 C39 Ru4 C41 103.5(4)
C40 C39 Ru4 C37 -102.8(4)
C38 C39 Ru4 C37 29.7(4)
C40 C39 Ru4 C38 -132.5(6)
C40 C39 Ru4 C42 -65.7(4)
C38 C39 Ru4 C42 66.8(4)
C40 C39 Ru4 S4 -162.2(3)
C38 C39 Ru4 S4 -29.6(6)
C40 C39 Ru4 S6 50.9(4)
C38 C39 Ru4 S6 -176.6(3)
C40 C39 Ru4 S5 126.9(4)
C38 C39 Ru4 S5 -100.6(4)
C41 C40 Ru4 C39 -132.4(6)
C39 C40 Ru4 C41 132.4(6)
C39 C40 Ru4 C37 66.0(4)
C41 C40 Ru4 C37 -66.4(4)
C39 C40 Ru4 C38 29.2(4)
C41 C40 Ru4 C38 -103.2(4)
C39 C40 Ru4 C42 102.9(4)
C41 C40 Ru4 C42 -29.5(4)
C39 C40 Ru4 S4 137.0(7)
C41 C40 Ru4 S4 4.6(10)
C39 C40 Ru4 S6 -141.9(3)
C41 C40 Ru4 S6 85.7(4)
C39 C40 Ru4 S5 -61.8(4)
C41 C40 Ru4 S5 165.8(3)
C42 C41 Ru4 C39 -102.5(4)
C40 C41 Ru4 C39 28.8(4)
C42 C41 Ru4 C40 -131.3(6)
C42 C41 Ru4 C37 -29.0(4)
C40 C41 Ru4 C37 102.3(4)
C42 C41 Ru4 C38 -65.3(4)
C40 C41 Ru4 C38 66.0(4)
C40 C41 Ru4 C42 131.3(6)
C42 C41 Ru4 S4 50.0(4)
C40 C41 Ru4 S4 -178.7(3)
C42 C41 Ru4 S6 128.0(4)
C40 C41 Ru4 S6 -100.8(3)
C42 C41 Ru4 S5 -158.0(3)
C40 C41 Ru4 S5 -26.7(6)
C38 C37 Ru4 C39 -30.3(4)
C42 C37 Ru4 C39 102.2(4)
C38 C37 Ru4 C40 -66.9(4)
C42 C37 Ru4 C40 65.7(4)
C38 C37 Ru4 C41 -103.8(4)
C42 C37 Ru4 C41 28.7(4)
C42 C37 Ru4 C38 132.6(6)
C38 C37 Ru4 C42 -132.6(6)
C38 C37 Ru4 S4 125.0(4)
C42 C37 Ru4 S4 -102.4(4)
C38 C37 Ru4 S6 -161.8(3)
C42 C37 Ru4 S6 -29.2(6)
C38 C37 Ru4 S5 46.7(4)
C42 C37 Ru4 S5 179.3(3)
C37 C38 Ru4 C39 130.6(6)
C37 C38 Ru4 C40 102.0(4)
C39 C38 Ru4 C40 -28.6(4)
C37 C38 Ru4 C41 65.3(4)
C39 C38 Ru4 C41 -65.3(4)
C39 C38 Ru4 C37 -130.6(6)
C37 C38 Ru4 C42 29.0(4)
C39 C38 Ru4 C42 -101.7(4)
C37 C38 Ru4 S4 -64.7(4)
C39 C38 Ru4 S4 164.6(3)
C37 C38 Ru4 S6 142.1(7)
C39 C38 Ru4 S6 11.4(11)
C37 C38 Ru4 S5 -144.8(4)
C39 C38 Ru4 S5 84.6(4)
C41 C42 Ru4 C39 66.2(4)
C37 C42 Ru4 C39 -66.3(4)
C41 C42 Ru4 C40 29.6(4)
C37 C42 Ru4 C40 -102.9(4)
C37 C42 Ru4 C41 -132.6(6)
C41 C42 Ru4 C37 132.6(6)
C41 C42 Ru4 C38 103.9(4)
C37 C42 Ru4 C38 -28.7(4)
C41 C42 Ru4 S4 -143.2(3)
C37 C42 Ru4 S4 84.2(4)
C41 C42 Ru4 S6 -62.1(4)
C37 C42 Ru4 S6 165.3(3)
C41 C42 Ru4 S5 130.3(7)
C37 C42 Ru4 S5 -2.3(10)
C43 S4 Ru4 C39 132.8(4)
Ru3 S4 Ru4 C39 -114.5(4)
C43 S4 Ru4 C40 10.9(8)
Ru3 S4 Ru4 C40 123.5(8)
C43 S4 Ru4 C41 14.5(3)
Ru3 S4 Ru4 C41 127.2(2)
C43 S4 Ru4 C37 80.0(3)
Ru3 S4 Ru4 C37 -167.3(2)
C43 S4 Ru4 C38 113.2(3)
Ru3 S4 Ru4 C38 -134.2(2)
C43 S4 Ru4 C42 42.7(3)
Ru3 S4 Ru4 C42 155.4(2)
C43 S4 Ru4 S6 -73.04(18)
Ru3 S4 Ru4 S6 39.60(4)
C43 S4 Ru4 S5 -151.66(18)
Ru3 S4 Ru4 S5 -39.02(4)
C55 S6 Ru4 C39 10.9(3)
Ru3 S6 Ru4 C39 124.5(2)
C55 S6 Ru4 C40 39.3(3)
Ru3 S6 Ru4 C40 152.92(19)
C55 S6 Ru4 C41 76.6(3)
Ru3 S6 Ru4 C41 -169.74(19)
C55 S6 Ru4 C37 128.5(4)
Ru3 S6 Ru4 C37 -117.9(4)
C55 S6 Ru4 C38 1.9(8)
Ru3 S6 Ru4 C38 115.5(8)
C55 S6 Ru4 C42 109.0(3)
Ru3 S6 Ru4 C42 -137.40(19)
C55 S6 Ru4 S4 -153.4(2)
Ru3 S6 Ru4 S4 -39.79(4)
C55 S6 Ru4 S5 -74.1(2)
Ru3 S6 Ru4 S5 39.54(4)
C49 S5 Ru4 C39 78.2(3)
Ru3 S5 Ru4 C39 -168.62(18)
C49 S5 Ru4 C40 110.3(3)
Ru3 S5 Ru4 C40 -136.59(18)
C49 S5 Ru4 C41 127.8(4)
Ru3 S5 Ru4 C41 -119.1(3)
C49 S5 Ru4 C37 14.2(3)
Ru3 S5 Ru4 C37 127.3(2)
C49 S5 Ru4 C38 40.6(3)
Ru3 S5 Ru4 C38 153.71(18)
C49 S5 Ru4 C42 16.0(7)
Ru3 S5 Ru4 C42 129.1(7)
C49 S5 Ru4 S4 -73.85(19)
Ru3 S5 Ru4 S4 39.29(4)
C49 S5 Ru4 S6 -152.8(2)
Ru3 S5 Ru4 S6 -39.62(4)
